data_9010008
loop_
_publ_author_name
'Taxer, K.'
'Bartl, H.'

_publ_section_title
;
 On the dimorphy between the variscite and clinovariscite group: refined
 finestructural relationship of strengite and clinostrengite, Fe(PO4)*2H2O
;
_journal_name_full 'Crystal Research and Technology'
_journal_page_first 1080
_journal_page_last 1088
_journal_paper_doi 10.1002/crat.200410293
_journal_volume 39
_journal_year 2004
_chemical_compound_source 'Kreuzberg, Pleystein, Barvaria'
_chemical_formula_sum 'Fe H4 O6 P'
_chemical_name_mineral Strengite
_space_group_IT_number 14
_symmetry_space_group_name_Hall '-P 2yn'
_symmetry_space_group_name_H-M 'P 1 21/n 1'
_cell_angle_alpha 90
_cell_angle_beta 90.54
_cell_angle_gamma 90
_cell_length_a 5.335
_cell_length_b 9.808
_cell_length_c 8.720
_cell_formula_units_Z 4
_cell_volume 456.260
_database_code_amcsd 0012325
_exptl_crystal_density_diffrn 2.720
_cod_original_formula_sum 'Fe P O6 H4'
_cod_database_code 9010008

loop_
_space_group_symop_operation_xyz
x,y,z
1/2+x,1/2-y,1/2+z
1/2-x,1/2+y,1/2-z
-x,-y,-z

loop_
_atom_site_label
_atom_site_fract_x
_atom_site_fract_y
_atom_site_fract_z
_atom_site_U_iso_or_equiv
Fe 0.09162 0.82617 0.19174 0.00530
P -0.08680 0.14919 0.18397 0.00540
O1 -0.20100 0.70580 0.21690 0.01080
O2 -0.11630 -0.00660 0.16980 0.00890
O3 0.33440 0.67760 0.23540 0.01230
O4 0.09430 0.78130 -0.02670 0.01330
O5 0.41220 0.36550 0.07240 0.02700
O6 0.39130 0.95130 0.18270 0.02700
H1 -0.05100 0.45300 0.33020 0.02000
H2 0.28500 0.33500 0.02190 0.02000
H3 0.14600 0.53300 0.29250 0.02000
H4 0.53700 0.34800 0.01360 0.02000

loop_
_cod_related_entry_id
_cod_related_entry_database
_cod_related_entry_code
1 AMCSD 0012325
